data_7123809
loop_
_publ_author_name
'Edit Y. Tshuva'
'Israel Goldberg'
'Moshe Kol'
'Zeev Goldschmidt'

_publ_section_title
;
 Living polymerization and block copolymerization of alpha-olefins by an
 amine bis(phenolate) titanium catalyst
;
_journal_name_full 'Chemical Communications'
_journal_page_first 2120
_journal_page_last 2121
_journal_paper_doi 10.1039/B105492A
_journal_volume 20
_journal_year 2001
_chemical_formula_moiety '(C47 H65 N O3 Ti).(C4 H10 O)'
_chemical_formula_sum 'C51 H75 N O4 Ti'
_chemical_formula_weight 814.02
_space_group_IT_number 61
_space_group_name_Hall '-P 2ac 2ab'
_space_group_name_H-M_alt 'P b c a'
_symmetry_cell_setting orthorhombic
_symmetry_space_group_name_H-M 'P b c a'
_atom_sites_solution_hydrogens geom
_atom_sites_solution_primary direct
_atom_sites_solution_secondary difmap
_cell_angle_alpha 90.00
_cell_angle_beta 90.00
_cell_angle_gamma 90.00
_cell_formula_units_Z 8
_cell_length_a 19.2070(2)
_cell_length_b 18.3170(2)
_cell_length_c 27.2650(5)
_cell_measurement_reflns_used 8757
_cell_measurement_temperature 110(2)
_cell_measurement_theta_max 25.36
_cell_measurement_theta_min 2.39
_cell_volume 9592.2(2)
_computing_cell_refinement Denzo
_computing_data_collection 'Collect, Nonius B.V.'
_computing_data_reduction Denzo
_computing_structure_refinement 'SHELXL-97 (Sheldrick, 1997)'
_computing_structure_solution SIR-92
_diffrn_ambient_temperature 110(2)
_diffrn_detector_area_resol_mean '56 microns'
_diffrn_measured_fraction_theta_full 0.997
_diffrn_measured_fraction_theta_max 0.997
_diffrn_measurement_device_type 'Nonius KappaCCD'
_diffrn_measurement_method '1 deg. Phi scans'
_diffrn_radiation_monochromator graphite
_diffrn_radiation_source 'fine-focus sealed tube'
_diffrn_radiation_type MoK\a
_diffrn_radiation_wavelength 0.71070
_diffrn_reflns_av_R_equivalents 0.0000
_diffrn_reflns_av_sigmaI/netI 0.0716
_diffrn_reflns_limit_h_max 23
_diffrn_reflns_limit_h_min 0
_diffrn_reflns_limit_k_max 21
_diffrn_reflns_limit_k_min 0
_diffrn_reflns_limit_l_max 32
_diffrn_reflns_limit_l_min 0
_diffrn_reflns_number 8757
_diffrn_reflns_theta_full 25.36
_diffrn_reflns_theta_max 25.36
_diffrn_reflns_theta_min 2.39
_exptl_absorpt_coefficient_mu 0.220
_exptl_crystal_colour 'dark red-brown'
_exptl_crystal_density_diffrn 1.127
_exptl_crystal_density_method 'not measured'
_exptl_crystal_description prisms
_exptl_crystal_F_000 3536
_exptl_crystal_size_max 0.40
_exptl_crystal_size_mid 0.20
_exptl_crystal_size_min 0.10
_refine_diff_density_max 0.260
_refine_diff_density_min -0.325
_refine_diff_density_rms 0.051
_refine_ls_extinction_method none
_refine_ls_goodness_of_fit_ref 1.052
_refine_ls_hydrogen_treatment mixed
_refine_ls_matrix_type full
_refine_ls_number_parameters 559
_refine_ls_number_reflns 8757
_refine_ls_number_restraints 0
_refine_ls_restrained_S_all 1.052
_refine_ls_R_factor_all 0.1107
_refine_ls_R_factor_gt 0.0546
_refine_ls_shift/su_max 0.047
_refine_ls_shift/su_mean 0.005
_refine_ls_structure_factor_coef Fsqd
_refine_ls_weighting_details 'calc w=1/[\s^2^(Fo^2^)+(0.0466P)^2^+6.0591P] where P=(Fo^2^+2Fc^2^)/3'
_refine_ls_weighting_scheme calc
_refine_ls_wR_factor_gt 0.1039
_refine_ls_wR_factor_ref 0.1284
_reflns_number_gt 5741
_reflns_number_total 8757
_reflns_threshold_expression >2sigma(I)
_cod_data_source_file Chem-Comm-2001-20-2120.cif
_cod_data_source_block mk61
_cod_original_sg_symbol_H-M Pbca
_cod_database_code 7123809

loop_
_symmetry_equiv_pos_as_xyz
'x, y, z'
'-x+1/2, -y, z+1/2'
'x+1/2, -y+1/2, -z'
'-x, y+1/2, -z+1/2'
'-x, -y, -z'
'x-1/2, y, -z-1/2'
'-x-1/2, y-1/2, z'
'x, -y-1/2, z-1/2'

loop_
_atom_site_label
_atom_site_type_symbol
_atom_site_fract_x
_atom_site_fract_y
_atom_site_fract_z
_atom_site_U_iso_or_equiv
_atom_site_adp_type
_atom_site_occupancy
_atom_site_symmetry_multiplicity
_atom_site_calc_flag
_atom_site_refinement_flags
_atom_site_disorder_assembly
_atom_site_disorder_group
Ti1 Ti 0.00138(3) 0.43383(2) 0.265661(17) 0.02059(13) Uani 1 1 d . . .
O2 O 0.04674(9) 0.41950(8) 0.32538(6) 0.0226(4) Uani 1 1 d . . .
O3 O -0.03248(10) 0.42304(8) 0.20198(6) 0.0249(4) Uani 1 1 d . . .
O4 O 0.10956(10) 0.48049(8) 0.23138(6) 0.0268(4) Uani 1 1 d . . .
N5 N 0.07044(11) 0.33280(10) 0.24207(7) 0.0205(5) Uani 1 1 d . . .
C6 C 0.09672(14) 0.38139(13) 0.34959(9) 0.0212(6) Uani 1 1 d . . .
C7 C 0.12502(14) 0.40537(13) 0.39431(10) 0.0237(6) Uani 1 1 d . . .
C8 C 0.17853(14) 0.36345(13) 0.41462(9) 0.0240(6) Uani 1 1 d . . .
H8 H 0.1985 0.3794 0.4446 0.029 Uiso 1 1 calc R . .
C9 C 0.20448(14) 0.29950(13) 0.39349(9) 0.0231(6) Uani 1 1 d . . .
C10 C 0.17285(15) 0.27684(13) 0.35018(9) 0.0255(6) Uani 1 1 d . . .
H10 H 0.1885 0.2330 0.3351 0.031 Uiso 1 1 calc R . .
C11 C 0.11961(14) 0.31559(12) 0.32829(9) 0.0220(6) Uani 1 1 d . . .
C12 C 0.08142(15) 0.28370(12) 0.28546(9) 0.0240(6) Uani 1 1 d . . .
H12A H 0.0352 0.2670 0.2970 0.029 Uiso 1 1 calc R . .
H12B H 0.1073 0.2400 0.2742 0.029 Uiso 1 1 calc R . .
C13 C 0.03093(15) 0.28669(13) 0.20630(9) 0.0239(6) Uani 1 1 d . . .
H13A H -0.0124 0.2700 0.2224 0.029 Uiso 1 1 calc R . .
H13B H 0.0591 0.2428 0.1991 0.029 Uiso 1 1 calc R . .
C14 C 0.01160(14) 0.32188(12) 0.15843(9) 0.0224(6) Uani 1 1 d . . .
C15 C 0.02548(14) 0.28634(13) 0.11466(9) 0.0233(6) Uani 1 1 d . . .
H15 H 0.0510 0.2419 0.1153 0.028 Uiso 1 1 calc R . .
C16 C 0.00307(15) 0.31385(13) 0.06996(9) 0.0244(6) Uani 1 1 d . A .
C17 C -0.03513(15) 0.37849(13) 0.07115(10) 0.0266(7) Uani 1 1 d . . .
H17 H -0.0517 0.3976 0.0409 0.032 Uiso 1 1 calc R . .
C18 C -0.05058(14) 0.41701(13) 0.11407(10) 0.0256(6) Uani 1 1 d . . .
C19 C -0.02451(14) 0.38817(13) 0.15824(9) 0.0239(6) Uani 1 1 d . . .
C20 C 0.13918(15) 0.35366(13) 0.22125(9) 0.0251(6) Uani 1 1 d . . .
H20A H 0.1540 0.3165 0.1970 0.030 Uiso 1 1 calc R . .
H20B H 0.1743 0.3551 0.2478 0.030 Uiso 1 1 calc R . .
C21 C 0.13547(15) 0.42756(13) 0.19663(9) 0.0268(6) Uani 1 1 d . . .
H21A H 0.1823 0.4422 0.1851 0.032 Uiso 1 1 calc R . .
H21B H 0.1041 0.4251 0.1679 0.032 Uiso 1 1 calc R . .
C22 C 0.16415(16) 0.50790(14) 0.26270(11) 0.0351(7) Uani 1 1 d . . .
H22A H 0.1788 0.4695 0.2855 0.053 Uiso 1 1 calc R . .
H22B H 0.1468 0.5499 0.2813 0.053 Uiso 1 1 calc R . .
H22C H 0.2039 0.5230 0.2426 0.053 Uiso 1 1 calc R . .
C23 C -0.09860(14) 0.41587(13) 0.29824(10) 0.0259(6) Uani 1 1 d . . .
H23A H -0.1011 0.4384 0.3312 0.031 Uiso 1 1 calc R . .
H23B H -0.1360 0.4366 0.2775 0.031 Uiso 1 1 calc R . .
C24 C -0.10521(14) 0.33552(13) 0.30161(10) 0.0258(6) Uani 1 1 d . . .
C25 C -0.08085(15) 0.29698(14) 0.34257(10) 0.0296(7) Uani 1 1 d . . .
H25 H -0.0621 0.3234 0.3695 0.035 Uiso 1 1 calc R . .
C26 C -0.08337(16) 0.22136(14) 0.34485(11) 0.0352(7) Uani 1 1 d . . .
H26 H -0.0668 0.1966 0.3731 0.042 Uiso 1 1 calc R . .
C27 C -0.11031(16) 0.18179(14) 0.30556(11) 0.0364(8) Uani 1 1 d . . .
H27 H -0.1116 0.1300 0.3067 0.044 Uiso 1 1 calc R . .
C28 C -0.13498(16) 0.21834(14) 0.26506(11) 0.0354(7) Uani 1 1 d . . .
H28 H -0.1535 0.1916 0.2382 0.042 Uiso 1 1 calc R . .
C29 C -0.13305(15) 0.29407(14) 0.26316(10) 0.0305(7) Uani 1 1 d . . .
H29 H -0.1510 0.3183 0.2351 0.037 Uiso 1 1 calc R . .
C30 C -0.00901(15) 0.55205(12) 0.27141(10) 0.0266(7) Uani 1 1 d . . .
H30A H 0.0293 0.5701 0.2925 0.032 Uiso 1 1 calc R . .
H30B H -0.0017 0.5729 0.2383 0.032 Uiso 1 1 calc R . .
C31 C -0.07541(15) 0.58228(12) 0.29098(10) 0.0259(7) Uani 1 1 d . . .
C32 C -0.13053(15) 0.60095(13) 0.25967(12) 0.0334(7) Uani 1 1 d . . .
H32 H -0.1256 0.5933 0.2254 0.040 Uiso 1 1 calc R . .
C33 C -0.19169(17) 0.63010(14) 0.27741(13) 0.0410(8) Uani 1 1 d . . .
H33 H -0.2278 0.6429 0.2553 0.049 Uiso 1 1 calc R . .
C34 C -0.20085(18) 0.64078(15) 0.32695(15) 0.0471(9) Uani 1 1 d . . .
H34 H -0.2431 0.6609 0.3391 0.057 Uiso 1 1 calc R . .
C35 C -0.14781(18) 0.62188(15) 0.35887(13) 0.0441(9) Uani 1 1 d . . .
H35 H -0.1539 0.6283 0.3932 0.053 Uiso 1 1 calc R . .
C36 C -0.08575(16) 0.59353(13) 0.34108(11) 0.0332(7) Uani 1 1 d . . .
H36 H -0.0496 0.5815 0.3634 0.040 Uiso 1 1 calc R . .
C37 C 0.09796(15) 0.47452(13) 0.42061(10) 0.0258(6) Uani 1 1 d . . .
C38 C 0.11252(16) 0.54178(13) 0.38894(10) 0.0317(7) Uani 1 1 d . . .
H38A H 0.0959 0.5856 0.4059 0.048 Uiso 1 1 calc R . .
H38B H 0.0882 0.5369 0.3575 0.048 Uiso 1 1 calc R . .
H38C H 0.1627 0.5459 0.3831 0.048 Uiso 1 1 calc R . .
C39 C 0.01955(16) 0.46823(14) 0.42978(10) 0.0328(7) Uani 1 1 d . . .
H39A H 0.0025 0.5134 0.4449 0.049 Uiso 1 1 calc R . .
H39B H 0.0105 0.4270 0.4518 0.049 Uiso 1 1 calc R . .
H39C H -0.0045 0.4602 0.3986 0.049 Uiso 1 1 calc R . .
C40 C 0.13348(17) 0.48659(15) 0.47033(10) 0.0375(8) Uani 1 1 d . . .
H40A H 0.1837 0.4929 0.4654 0.056 Uiso 1 1 calc R . .
H40B H 0.1252 0.4442 0.4915 0.056 Uiso 1 1 calc R . .
H40C H 0.1143 0.5304 0.4859 0.056 Uiso 1 1 calc R . .
C41 C 0.26412(15) 0.25477(13) 0.41570(9) 0.0262(6) Uani 1 1 d . . .
C42 C 0.28817(17) 0.28563(15) 0.46494(10) 0.0377(8) Uani 1 1 d . . .
H42A H 0.3071 0.3348 0.4601 0.057 Uiso 1 1 calc R . .
H42B H 0.3243 0.2539 0.4788 0.057 Uiso 1 1 calc R . .
H42C H 0.2485 0.2880 0.4875 0.057 Uiso 1 1 calc R . .
C43 C 0.32588(15) 0.25395(15) 0.38015(11) 0.0338(7) Uani 1 1 d . . .
H43A H 0.3419 0.3040 0.3745 0.051 Uiso 1 1 calc R . .
H43B H 0.3114 0.2322 0.3489 0.051 Uiso 1 1 calc R . .
H43C H 0.3639 0.2251 0.3943 0.051 Uiso 1 1 calc R . .
C44 C 0.23972(16) 0.17576(13) 0.42418(10) 0.0326(7) Uani 1 1 d . . .
H44A H 0.2773 0.1477 0.4395 0.049 Uiso 1 1 calc R . .
H44B H 0.2274 0.1535 0.3927 0.049 Uiso 1 1 calc R . .
H44C H 0.1989 0.1758 0.4458 0.049 Uiso 1 1 calc R . .
C45 C 0.02147(16) 0.27457(14) 0.02203(10) 0.0291(7) Uani 1 1 d . . .
C46 C -0.0106(3) 0.3112(2) -0.02248(14) 0.0399(12) Uani 0.72 1 d P A 1
H46A H 0.0063 0.3615 -0.0248 0.060 Uiso 0.72 1 calc PR A 1
H46B H -0.0614 0.3113 -0.0193 0.060 Uiso 0.72 1 calc PR A 1
H46C H 0.0027 0.2843 -0.0521 0.060 Uiso 0.72 1 calc PR A 1
C47 C 0.0993(2) 0.2705(3) 0.01776(15) 0.0445(12) Uani 0.72 1 d P A 1
H47A H 0.1119 0.2465 -0.0131 0.067 Uiso 0.72 1 calc PR A 1
H47B H 0.1182 0.2425 0.0453 0.067 Uiso 0.72 1 calc PR A 1
H47C H 0.1188 0.3200 0.0183 0.067 Uiso 0.72 1 calc PR A 1
C48 C -0.0084(2) 0.19619(19) 0.02576(14) 0.0351(10) Uani 0.72 1 d P A 1
H48A H 0.0034 0.1688 -0.0040 0.053 Uiso 0.72 1 calc PR A 1
H48B H -0.0592 0.1986 0.0292 0.053 Uiso 0.72 1 calc PR A 1
H48C H 0.0116 0.1716 0.0544 0.053 Uiso 0.72 1 calc PR A 1
C46' C -0.0403(6) 0.2470(6) -0.0074(4) 0.040(3) Uani 0.28 1 d P A 2
H46D H -0.0708 0.2880 -0.0157 0.060 Uiso 0.28 1 calc PR A 2
H46E H -0.0663 0.2113 0.0122 0.060 Uiso 0.28 1 calc PR A 2
H46F H -0.0237 0.2238 -0.0376 0.060 Uiso 0.28 1 calc PR A 2
C47' C 0.0604(7) 0.3318(6) -0.0145(4) 0.045(3) Uani 0.28 1 d P A 2
H47D H 0.0706 0.3077 -0.0457 0.068 Uiso 0.28 1 calc PR A 2
H47E H 0.1039 0.3483 0.0006 0.068 Uiso 0.28 1 calc PR A 2
H47F H 0.0300 0.3740 -0.0203 0.068 Uiso 0.28 1 calc PR A 2
C48' C 0.0760(6) 0.2098(6) 0.0253(4) 0.037(3) Uani 0.28 1 d P A 2
H48D H 0.0844 0.1901 -0.0076 0.056 Uiso 0.28 1 calc PR A 2
H48E H 0.0575 0.1712 0.0465 0.056 Uiso 0.28 1 calc PR A 2
H48F H 0.1198 0.2281 0.0390 0.056 Uiso 0.28 1 calc PR A 2
C49 C -0.09449(17) 0.48767(14) 0.11270(11) 0.0348(7) Uani 1 1 d . . .
C50 C -0.04902(18) 0.55240(13) 0.12873(11) 0.0378(8) Uani 1 1 d . . .
H50A H -0.0773 0.5969 0.1295 0.057 Uiso 1 1 calc R . .
H50B H -0.0107 0.5587 0.1054 0.057 Uiso 1 1 calc R . .
H50C H -0.0300 0.5429 0.1615 0.057 Uiso 1 1 calc R . .
C51 C -0.15780(16) 0.47963(15) 0.14669(12) 0.0400(8) Uani 1 1 d . . .
H51A H -0.1419 0.4691 0.1801 0.060 Uiso 1 1 calc R . .
H51B H -0.1872 0.4395 0.1351 0.060 Uiso 1 1 calc R . .
H51C H -0.1847 0.5251 0.1466 0.060 Uiso 1 1 calc R . .
C52 C -0.1218(2) 0.50393(16) 0.06090(11) 0.0518(10) Uani 1 1 d . . .
H52A H -0.1507 0.5480 0.0617 0.078 Uiso 1 1 calc R . .
H52B H -0.1497 0.4626 0.0493 0.078 Uiso 1 1 calc R . .
H52C H -0.0824 0.5116 0.0387 0.078 Uiso 1 1 calc R . .
O53 O 0.21360(13) 0.42899(13) 0.08932(8) 0.0544(6) Uani 1 1 d . . .
C54 C 0.2656(2) 0.3777(2) 0.07655(13) 0.0596(10) Uani 1 1 d . . .
H54A H 0.3120 0.3974 0.0852 0.072 Uiso 1 1 calc R . .
H54B H 0.2646 0.3691 0.0407 0.072 Uiso 1 1 calc R . .
C55 C 0.2539(2) 0.3078(2) 0.10283(15) 0.0692(11) Uani 1 1 d . . .
H55A H 0.2609 0.3153 0.1381 0.104 Uiso 1 1 calc R . .
H55B H 0.2869 0.2711 0.0909 0.104 Uiso 1 1 calc R . .
H55C H 0.2062 0.2910 0.0969 0.104 Uiso 1 1 calc R . .
C56 C 0.2188(2) 0.4956(2) 0.06521(14) 0.0698(12) Uani 1 1 d . . .
H56A H 0.2186 0.4875 0.0293 0.084 Uiso 1 1 calc R . .
H56B H 0.2632 0.5196 0.0741 0.084 Uiso 1 1 calc R . .
C57 C 0.1593(3) 0.5442(2) 0.07895(15) 0.0925(16) Uani 1 1 d . . .
H57A H 0.1153 0.5205 0.0700 0.139 Uiso 1 1 calc R . .
H57B H 0.1634 0.5907 0.0615 0.139 Uiso 1 1 calc R . .
H57C H 0.1601 0.5531 0.1144 0.139 Uiso 1 1 calc R . .

loop_
_atom_site_aniso_label
_atom_site_aniso_U_11
_atom_site_aniso_U_22
_atom_site_aniso_U_33
_atom_site_aniso_U_23
_atom_site_aniso_U_13
_atom_site_aniso_U_12
Ti1 0.0228(3) 0.0162(2) 0.0228(3) -0.00011(19) 0.0004(2) 0.0015(2)
O2 0.0252(11) 0.0188(8) 0.0237(10) -0.0007(7) 0.0001(9) 0.0019(8)
O3 0.0306(11) 0.0206(9) 0.0235(10) -0.0019(7) -0.0010(9) 0.0040(8)
O4 0.0304(12) 0.0204(9) 0.0296(11) 0.0005(8) 0.0031(9) -0.0002(8)
N5 0.0244(13) 0.0186(10) 0.0184(12) 0.0008(8) -0.0014(10) -0.0010(9)
C6 0.0228(16) 0.0192(13) 0.0215(15) 0.0033(11) 0.0014(12) 0.0000(11)
C7 0.0249(17) 0.0216(13) 0.0246(16) -0.0018(11) 0.0049(13) -0.0034(12)
C8 0.0274(17) 0.0247(14) 0.0198(15) -0.0004(11) -0.0016(13) -0.0017(12)
C9 0.0263(17) 0.0220(13) 0.0212(15) 0.0026(11) 0.0022(13) -0.0013(12)
C10 0.0322(18) 0.0184(13) 0.0260(16) -0.0006(11) 0.0034(13) 0.0027(12)
C11 0.0298(17) 0.0176(13) 0.0185(14) 0.0024(10) 0.0012(13) -0.0002(11)
C12 0.0320(18) 0.0172(13) 0.0229(15) 0.0039(10) -0.0008(13) 0.0035(12)
C13 0.0315(17) 0.0183(13) 0.0218(15) -0.0022(11) 0.0003(13) 0.0013(11)
C14 0.0234(17) 0.0195(13) 0.0242(15) 0.0023(10) -0.0005(12) -0.0009(11)
C15 0.0220(16) 0.0202(13) 0.0278(16) 0.0007(11) 0.0001(13) 0.0005(11)
C16 0.0249(16) 0.0249(14) 0.0234(15) 0.0030(11) -0.0006(13) -0.0046(12)
C17 0.0317(18) 0.0245(14) 0.0235(16) 0.0052(11) -0.0067(13) -0.0050(12)
C18 0.0245(17) 0.0230(14) 0.0295(16) 0.0009(11) -0.0033(13) -0.0002(12)
C19 0.0264(17) 0.0221(13) 0.0232(16) 0.0018(11) -0.0013(13) -0.0030(11)
C20 0.0274(17) 0.0244(14) 0.0235(15) -0.0029(11) 0.0013(13) 0.0024(12)
C21 0.0277(17) 0.0289(14) 0.0237(15) 0.0018(12) 0.0066(13) -0.0013(12)
C22 0.0336(19) 0.0305(15) 0.0412(18) -0.0028(13) 0.0044(16) -0.0110(13)
C23 0.0246(17) 0.0232(14) 0.0300(16) 0.0002(11) 0.0020(13) -0.0004(11)
C24 0.0216(16) 0.0247(14) 0.0310(16) -0.0011(12) 0.0057(13) -0.0028(12)
C25 0.0300(18) 0.0296(15) 0.0291(16) -0.0018(12) 0.0050(14) -0.0055(13)
C26 0.034(2) 0.0331(16) 0.0384(18) 0.0063(13) 0.0055(15) -0.0021(14)
C27 0.040(2) 0.0233(14) 0.0460(19) -0.0007(14) 0.0127(16) -0.0060(13)
C28 0.037(2) 0.0320(16) 0.0368(18) -0.0070(13) 0.0057(16) -0.0132(14)
C29 0.0286(18) 0.0325(15) 0.0305(17) 0.0013(12) 0.0013(14) -0.0052(13)
C30 0.0328(18) 0.0175(13) 0.0295(16) 0.0007(10) -0.0022(14) 0.0009(12)
C31 0.0317(18) 0.0094(12) 0.0365(17) -0.0011(11) -0.0019(14) -0.0007(11)
C32 0.0329(19) 0.0189(14) 0.049(2) 0.0012(13) -0.0031(16) -0.0023(13)
C33 0.031(2) 0.0244(15) 0.067(3) 0.0007(15) -0.0055(17) -0.0027(13)
C34 0.027(2) 0.0312(17) 0.083(3) -0.0087(17) 0.012(2) -0.0010(14)
C35 0.046(2) 0.0314(16) 0.055(2) -0.0124(15) 0.0158(19) -0.0029(15)
C36 0.037(2) 0.0228(14) 0.0402(19) -0.0045(12) 0.0007(15) -0.0018(13)
C37 0.0324(18) 0.0207(13) 0.0244(15) -0.0042(11) -0.0002(13) 0.0037(12)
C38 0.0365(19) 0.0212(14) 0.0374(18) -0.0062(12) -0.0010(15) -0.0018(13)
C39 0.040(2) 0.0270(15) 0.0312(17) -0.0057(12) 0.0067(14) 0.0041(13)
C40 0.049(2) 0.0337(16) 0.0301(17) -0.0115(13) -0.0052(16) 0.0074(14)
C41 0.0269(17) 0.0272(14) 0.0246(15) 0.0019(11) 0.0003(13) 0.0034(12)
C42 0.039(2) 0.0432(17) 0.0307(17) -0.0016(13) -0.0078(15) 0.0114(15)
C43 0.0276(19) 0.0347(16) 0.0391(18) 0.0008(13) 0.0020(14) 0.0022(13)
C44 0.036(2) 0.0288(15) 0.0334(17) 0.0061(12) 0.0058(15) 0.0071(13)
C45 0.0334(19) 0.0327(15) 0.0211(16) -0.0023(12) 0.0003(13) 0.0035(13)
C46 0.058(4) 0.041(2) 0.021(2) -0.0036(18) 0.000(2) 0.002(2)
C47 0.040(3) 0.066(3) 0.028(2) -0.005(2) 0.010(2) -0.003(2)
C48 0.047(3) 0.028(2) 0.031(2) -0.0099(17) 0.003(2) 0.0024(19)
C46' 0.039(7) 0.053(7) 0.027(6) -0.011(5) 0.004(5) 0.017(6)
C47' 0.058(9) 0.051(7) 0.026(6) 0.019(5) 0.025(6) 0.011(6)
C48' 0.041(8) 0.043(6) 0.028(6) -0.009(5) 0.000(5) 0.016(6)
C49 0.044(2) 0.0244(14) 0.0357(18) -0.0012(12) -0.0106(16) 0.0090(13)
C50 0.057(2) 0.0234(15) 0.0333(18) 0.0021(12) -0.0032(16) 0.0012(14)
C51 0.033(2) 0.0292(16) 0.058(2) -0.0078(14) -0.0121(17) 0.0101(14)
C52 0.077(3) 0.0316(16) 0.047(2) -0.0006(14) -0.028(2) 0.0237(17)
O53 0.0519(16) 0.0679(15) 0.0432(14) 0.0003(12) 0.0117(12) 0.0058(13)
C54 0.048(3) 0.086(3) 0.045(2) -0.0003(19) 0.003(2) 0.002(2)
C55 0.056(3) 0.075(3) 0.077(3) -0.006(2) -0.009(2) -0.001(2)
C56 0.081(3) 0.082(3) 0.046(2) 0.013(2) 0.015(2) 0.001(2)
C57 0.132(5) 0.091(3) 0.054(3) 0.006(2) 0.019(3) 0.044(3)

loop_
_atom_type_symbol
_atom_type_description
_atom_type_scat_dispersion_real
_atom_type_scat_dispersion_imag
_atom_type_scat_source
C C 0.0033 0.0016 'International Tables Vol C Tables 4.2.6.8 and 6.1.1.4'
H H 0.0000 0.0000 'International Tables Vol C Tables 4.2.6.8 and 6.1.1.4'
N N 0.0061 0.0033 'International Tables Vol C Tables 4.2.6.8 and 6.1.1.4'
O O 0.0106 0.0060 'International Tables Vol C Tables 4.2.6.8 and 6.1.1.4'
Ti Ti 0.2776 0.4457 'International Tables Vol C Tables 4.2.6.8 and 6.1.1.4'

loop_
_geom_angle_atom_site_label_1
_geom_angle_atom_site_label_2
_geom_angle_atom_site_label_3
_geom_angle
_geom_angle_site_symmetry_1
_geom_angle_site_symmetry_3
O3 Ti1 O2 163.92(7) . .
O3 Ti1 C23 93.28(10) . .
O2 Ti1 C23 92.01(9) . .
O3 Ti1 C30 98.07(9) . .
O2 Ti1 C30 96.88(9) . .
C23 Ti1 C30 92.33(10) . .
O3 Ti1 N5 81.92(7) . .
O2 Ti1 N5 82.26(7) . .
C23 Ti1 N5 119.69(8) . .
C30 Ti1 N5 147.96(9) . .
O3 Ti1 O4 88.71(7) . .
O2 Ti1 O4 89.19(7) . .
C23 Ti1 O4 168.26(7) . .
C30 Ti1 O4 75.93(8) . .
N5 Ti1 O4 72.03(6) . .
C6 O2 Ti1 145.77(15) . .
C19 O3 Ti1 145.71(16) . .
C22 O4 C21 111.8(2) . .
C22 O4 Ti1 121.04(15) . .
C21 O4 Ti1 108.08(14) . .
C20 N5 C13 110.26(19) . .
C20 N5 C12 109.3(2) . .
C13 N5 C12 104.28(17) . .
C20 N5 Ti1 113.61(13) . .
C13 N5 Ti1 109.53(15) . .
C12 N5 Ti1 109.46(14) . .
O2 C6 C7 122.3(2) . .
O2 C6 C11 117.4(2) . .
C7 C6 C11 120.3(2) . .
C8 C7 C6 117.2(2) . .
C8 C7 C37 120.9(2) . .
C6 C7 C37 121.9(2) . .
C7 C8 C9 124.0(2) . .
C7 C8 H8 118.0 . .
C9 C8 H8 118.0 . .
C10 C9 C8 116.4(2) . .
C10 C9 C41 120.1(2) . .
C8 C9 C41 123.5(2) . .
C11 C10 C9 122.5(2) . .
C11 C10 H10 118.8 . .
C9 C10 H10 118.8 . .
C10 C11 C6 119.5(2) . .
C10 C11 C12 120.0(2) . .
C6 C11 C12 120.2(2) . .
C11 C12 N5 116.72(19) . .
C11 C12 H12A 108.1 . .
N5 C12 H12A 108.1 . .
C11 C12 H12B 108.1 . .
N5 C12 H12B 108.1 . .
H12A C12 H12B 107.3 . .
N5 C13 C14 116.7(2) . .
N5 C13 H13A 108.1 . .
C14 C13 H13A 108.1 . .
N5 C13 H13B 108.1 . .
C14 C13 H13B 108.1 . .
H13A C13 H13B 107.3 . .
C15 C14 C19 120.0(2) . .
C15 C14 C13 119.9(2) . .
C19 C14 C13 119.9(2) . .
C14 C15 C16 121.8(2) . .
C14 C15 H15 119.1 . .
C16 C15 H15 119.1 . .
C15 C16 C17 116.8(2) . .
C15 C16 C45 120.5(2) . .
C17 C16 C45 122.7(2) . .
C16 C17 C18 124.1(2) . .
C16 C17 H17 118.0 . .
C18 C17 H17 118.0 . .
C17 C18 C19 116.8(2) . .
C17 C18 C49 121.2(2) . .
C19 C18 C49 122.0(2) . .
O3 C19 C14 117.4(2) . .
O3 C19 C18 122.3(2) . .
C14 C19 C18 120.4(2) . .
N5 C20 C21 110.9(2) . .
N5 C20 H20A 109.4 . .
C21 C20 H20A 109.4 . .
N5 C20 H20B 109.5 . .
C21 C20 H20B 109.5 . .
H20A C20 H20B 108.0 . .
O4 C21 C20 109.0(2) . .
O4 C21 H21A 109.9 . .
C20 C21 H21A 109.9 . .
O4 C21 H21B 109.9 . .
C20 C21 H21B 109.9 . .
H21A C21 H21B 108.3 . .
O4 C22 H22A 109.5 . .
O4 C22 H22B 109.5 . .
H22A C22 H22B 109.5 . .
O4 C22 H22C 109.5 . .
H22A C22 H22C 109.5 . .
H22B C22 H22C 109.5 . .
C24 C23 Ti1 104.81(17) . .
C24 C23 H23A 110.8 . .
Ti1 C23 H23A 110.8 . .
C24 C23 H23B 110.8 . .
Ti1 C23 H23B 110.8 . .
H23A C23 H23B 108.9 . .
C29 C24 C25 116.8(2) . .
C29 C24 C23 121.7(2) . .
C25 C24 C23 121.4(2) . .
C26 C25 C24 121.8(3) . .
C26 C25 H25 119.1 . .
C24 C25 H25 119.1 . .
C25 C26 C27 119.9(3) . .
C25 C26 H26 120.1 . .
C27 C26 H26 120.1 . .
C28 C27 C26 119.5(3) . .
C28 C27 H27 120.3 . .
C26 C27 H27 120.3 . .
C27 C28 C29 120.5(3) . .
C27 C28 H28 119.8 . .
C29 C28 H28 119.8 . .
C28 C29 C24 121.6(3) . .
C28 C29 H29 119.2 . .
C24 C29 H29 119.2 . .
C31 C30 Ti1 118.26(17) . .
C31 C30 H30A 107.7 . .
Ti1 C30 H30A 107.7 . .
C31 C30 H30B 107.7 . .
Ti1 C30 H30B 107.7 . .
H30A C30 H30B 107.1 . .
C36 C31 C32 116.9(3) . .
C36 C31 C30 121.8(3) . .
C32 C31 C30 121.3(3) . .
C33 C32 C31 121.6(3) . .
C33 C32 H32 119.2 . .
C31 C32 H32 119.2 . .
C34 C33 C32 120.6(3) . .
C34 C33 H33 119.7 . .
C32 C33 H33 119.7 . .
C33 C34 C35 119.2(3) . .
C33 C34 H34 120.4 . .
C35 C34 H34 120.4 . .
C34 C35 C36 120.4(3) . .
C34 C35 H35 119.8 . .
C36 C35 H35 119.8 . .
C35 C36 C31 121.3(3) . .
C35 C36 H36 119.3 . .
C31 C36 H36 119.3 . .
C38 C37 C39 109.4(2) . .
C38 C37 C40 107.5(2) . .
C39 C37 C40 107.7(2) . .
C38 C37 C7 109.7(2) . .
C39 C37 C7 110.2(2) . .
C40 C37 C7 112.3(2) . .
C37 C38 H38A 109.5 . .
C37 C38 H38B 109.5 . .
H38A C38 H38B 109.5 . .
C37 C38 H38C 109.5 . .
H38A C38 H38C 109.5 . .
H38B C38 H38C 109.5 . .
C37 C39 H39A 109.5 . .
C37 C39 H39B 109.5 . .
H39A C39 H39B 109.5 . .
C37 C39 H39C 109.5 . .
H39A C39 H39C 109.5 . .
H39B C39 H39C 109.5 . .
C37 C40 H40A 109.5 . .
C37 C40 H40B 109.5 . .
H40A C40 H40B 109.5 . .
C37 C40 H40C 109.5 . .
H40A C40 H40C 109.5 . .
H40B C40 H40C 109.5 . .
C42 C41 C43 109.0(2) . .
C42 C41 C9 112.0(2) . .
C43 C41 C9 109.5(2) . .
C42 C41 C44 107.9(2) . .
C43 C41 C44 108.8(2) . .
C9 C41 C44 109.5(2) . .
C41 C42 H42A 109.5 . .
C41 C42 H42B 109.5 . .
H42A C42 H42B 109.5 . .
C41 C42 H42C 109.5 . .
H42A C42 H42C 109.5 . .
H42B C42 H42C 109.5 . .
C41 C43 H43A 109.5 . .
C41 C43 H43B 109.5 . .
H43A C43 H43B 109.5 . .
C41 C43 H43C 109.5 . .
H43A C43 H43C 109.5 . .
H43B C43 H43C 109.5 . .
C41 C44 H44A 109.5 . .
C41 C44 H44B 109.5 . .
H44A C44 H44B 109.5 . .
C41 C44 H44C 109.5 . .
H44A C44 H44C 109.5 . .
H44B C44 H44C 109.5 . .
C47 C45 C46' 136.1(5) . .
C47 C45 C46 111.3(3) . .
C46' C45 C46 53.7(5) . .
C47 C45 C16 108.6(3) . .
C46' C45 C16 115.2(4) . .
C46 C45 C16 112.4(2) . .
C47 C45 C48 109.2(3) . .
C46' C45 C48 55.7(5) . .
C46 C45 C48 108.2(3) . .
C16 C45 C48 107.1(2) . .
C47 C45 C48' 46.3(5) . .
C46' C45 C48' 107.3(6) . .
C46 C45 C48' 130.1(5) . .
C16 C45 C48' 117.1(4) . .
C48 C45 C48' 63.1(5) . .
C47 C45 C47' 61.8(5) . .
C46' C45 C47' 104.5(7) . .
C46 C45 C47' 54.0(5) . .
C16 C45 C47' 108.9(4) . .
C48 C45 C47' 143.8(5) . .
C48' C45 C47' 102.3(6) . .
C45 C46 H46A 109.5 . .
C45 C46 H46B 109.5 . .
C45 C46 H46C 109.5 . .
C45 C47 H47A 109.5 . .
C45 C47 H47B 109.5 . .
C45 C47 H47C 109.5 . .
C45 C48 H48A 109.5 . .
C45 C48 H48B 109.5 . .
C45 C48 H48C 109.5 . .
C45 C46' H46D 109.5 . .
C45 C46' H46E 109.5 . .
C45 C46' H46F 109.5 . .
C45 C47' H47D 109.5 . .
C45 C47' H47E 109.5 . .
C45 C47' H47F 109.5 . .
C45 C48' H48D 109.5 . .
C45 C48' H48E 109.5 . .
C51 C49 C50 110.6(2) . .
C51 C49 C52 107.6(3) . .
C50 C49 C52 107.8(2) . .
C51 C49 C18 109.7(2) . .
C50 C49 C18 109.2(2) . .
C52 C49 C18 111.8(2) . .
C49 C50 H50A 109.5 . .
C49 C50 H50B 109.5 . .
H50A C50 H50B 109.5 . .
C49 C50 H50C 109.5 . .
H50A C50 H50C 109.5 . .
H50B C50 H50C 109.5 . .
C49 C51 H51A 109.5 . .
C49 C51 H51B 109.5 . .
H51A C51 H51B 109.5 . .
C49 C51 H51C 109.5 . .
H51A C51 H51C 109.5 . .
H51B C51 H51C 109.5 . .
C49 C52 H52A 109.5 . .
C49 C52 H52B 109.5 . .
H52A C52 H52B 109.5 . .
C49 C52 H52C 109.5 . .
H52A C52 H52C 109.5 . .
H52B C52 H52C 109.5 . .
C56 O53 C54 114.6(3) . .
O53 C54 C55 110.3(3) . .
O53 C54 H54A 109.6 . .
C55 C54 H54A 109.6 . .
O53 C54 H54B 109.6 . .
C55 C54 H54B 109.6 . .
H54A C54 H54B 108.1 . .
C54 C55 H55A 109.5 . .
C54 C55 H55B 109.5 . .
H55A C55 H55B 109.5 . .
C54 C55 H55C 109.5 . .
H55A C55 H55C 109.5 . .
H55B C55 H55C 109.5 . .
O53 C56 C57 110.4(3) . .
O53 C56 H56A 109.6 . .
C57 C56 H56A 109.6 . .
O53 C56 H56B 109.6 . .
C57 C56 H56B 109.6 . .
H56A C56 H56B 108.1 . .
C56 C57 H57A 109.5 . .
C56 C57 H57B 109.5 . .
H57A C57 H57B 109.5 . .
C56 C57 H57C 109.5 . .
H57A C57 H57C 109.5 . .
H57B C57 H57C 109.5 . .

loop_
_geom_bond_atom_site_label_1
_geom_bond_atom_site_label_2
_geom_bond_distance
_geom_bond_site_symmetry_2
Ti1 O3 1.8645(18) .
Ti1 O2 1.8652(17) .
Ti1 C23 2.141(3) .
Ti1 C30 2.180(2) .
Ti1 N5 2.366(2) .
Ti1 O4 2.4334(18) .
O2 C6 1.358(3) .
O3 C19 1.361(3) .
O4 C22 1.442(3) .
O4 C21 1.444(3) .
N5 C20 1.487(3) .
N5 C13 1.497(3) .
N5 C12 1.501(3) .
C6 C7 1.405(4) .
C6 C11 1.408(3) .
C7 C8 1.397(4) .
C7 C37 1.546(3) .
C8 C9 1.397(3) .
C8 H8 0.9500 .
C9 C10 1.391(4) .
C9 C41 1.533(4) .
C10 C11 1.381(4) .
C10 H10 0.9500 .
C11 C12 1.497(3) .
C12 H12A 0.9900 .
C12 H12B 0.9900 .
C13 C14 1.502(3) .
C13 H13A 0.9900 .
C13 H13B 0.9900 .
C14 C15 1.385(3) .
C14 C19 1.398(3) .
C15 C16 1.387(3) .
C15 H15 0.9500 .
C16 C17 1.393(4) .
C16 C45 1.533(4) .
C17 C18 1.398(4) .
C17 H17 0.9500 .
C18 C19 1.407(4) .
C18 C49 1.545(4) .
C20 C21 1.512(3) .
C20 H20A 0.9900 .
C20 H20B 0.9900 .
C21 H21A 0.9900 .
C21 H21B 0.9900 .
C22 H22A 0.9800 .
C22 H22B 0.9800 .
C22 H22C 0.9800 .
C23 C24 1.480(3) .
C23 H23A 0.9900 .
C23 H23B 0.9900 .
C24 C29 1.401(4) .
C24 C25 1.402(4) .
C25 C26 1.387(4) .
C25 H25 0.9500 .
C26 C27 1.393(4) .
C26 H26 0.9500 .
C27 C28 1.376(4) .
C27 H27 0.9500 .
C28 C29 1.389(4) .
C28 H28 0.9500 .
C29 H29 0.9500 .
C30 C31 1.489(4) .
C30 H30A 0.9900 .
C30 H30B 0.9900 .
C31 C36 1.396(4) .
C31 C32 1.402(4) .
C32 C33 1.378(4) .
C32 H32 0.9500 .
C33 C34 1.376(4) .
C33 H33 0.9500 .
C34 C35 1.384(5) .
C34 H34 0.9500 .
C35 C36 1.388(4) .
C35 H35 0.9500 .
C36 H36 0.9500 .
C37 C38 1.530(4) .
C37 C39 1.531(4) .
C37 C40 1.533(4) .
C38 H38A 0.9800 .
C38 H38B 0.9800 .
C38 H38C 0.9800 .
C39 H39A 0.9800 .
C39 H39B 0.9800 .
C39 H39C 0.9800 .
C40 H40A 0.9800 .
C40 H40B 0.9800 .
C40 H40C 0.9800 .
C41 C42 1.528(4) .
C41 C43 1.532(4) .
C41 C44 1.539(4) .
C42 H42A 0.9800 .
C42 H42B 0.9800 .
C42 H42C 0.9800 .
C43 H43A 0.9800 .
C43 H43B 0.9800 .
C43 H43C 0.9800 .
C44 H44A 0.9800 .
C44 H44B 0.9800 .
C44 H44C 0.9800 .
C45 C47 1.502(5) .
C45 C46' 1.519(11) .
C45 C46 1.516(5) .
C45 C48 1.550(4) .
C45 C48' 1.585(10) .
C45 C47' 1.628(10) .
C46 H46A 0.9800 .
C46 H46B 0.9800 .
C46 H46C 0.9800 .
C47 H47A 0.9800 .
C47 H47B 0.9800 .
C47 H47C 0.9800 .
C48 H48A 0.9800 .
C48 H48B 0.9800 .
C48 H48C 0.9800 .
C46' H46D 0.9800 .
C46' H46E 0.9800 .
C46' H46F 0.9800 .
C47' H47D 0.9800 .
C47' H47E 0.9800 .
C47' H47F 0.9800 .
C48' H48D 0.9800 .
C48' H48E 0.9800 .
C48' H48F 0.9800 .
C49 C51 1.536(4) .
C49 C50 1.536(4) .
C49 C52 1.536(4) .
C50 H50A 0.9800 .
C50 H50B 0.9800 .
C50 H50C 0.9800 .
C51 H51A 0.9800 .
C51 H51B 0.9800 .
C51 H51C 0.9800 .
C52 H52A 0.9800 .
C52 H52B 0.9800 .
C52 H52C 0.9800 .
O53 C56 1.390(4) .
O53 C54 1.414(4) .
C54 C55 1.484(5) .
C54 H54A 0.9900 .
C54 H54B 0.9900 .
C55 H55A 0.9800 .
C55 H55B 0.9800 .
C55 H55C 0.9800 .
C56 C57 1.495(5) .
C56 H56A 0.9900 .
C56 H56B 0.9900 .
C57 H57A 0.9800 .
C57 H57B 0.9800 .
C57 H57C 0.9800 .
